data_1557979
loop_
_publ_author_name
'Trots, D.M.'
'Kurnosov, A.'
'Manthilake, M.A.G.M.'
'Ovsyannikov, S.V.'
'Akselrun, L.G.'
'Hansen, T.'
'Smyth, J.R.'
'Frost, D.J.'

_publ_section_title
;
 The determination of hydrogen positions in superhydrous phase B
;
_journal_name_full 'American Mineralogist'
_journal_page_first 1688
_journal_page_last 1692
_journal_paper_doi 10.2138/am.2013.4475
_journal_volume 98
_journal_year 2013
_chemical_formula_sum 'D4 Mg10 O18 Si3'
_chemical_name_common Mg10Si3O18D4
_chemical_name_mineral 'superhydrous phase B at 300 K'
_space_group_IT_number 34
_space_group_name_Hall 'P 2 -2n'
_space_group_name_H-M_alt 'P n n 2'
_cell_angle_alpha 90
_cell_angle_beta 90
_cell_angle_gamma 90
_cell_formula_units_Z 2
_cell_length_a 13.9882(3)
_cell_length_b 5.10006(7)
_cell_length_c 8.71628(13)
_cell_volume 621.825(18)
_diffrn_ambient_pressure 100
_diffrn_ambient_temperature 300
_cod_data_source_file superB-300K.cif
_cod_data_source_block superB-300K
_cod_original_formula_sum 'Mg10 Si3 O18 D4'
_cod_database_code 1557979

loop_
_space_group_symop_id
_space_group_symop_operation_xyz
1 x,y,z
2 -x,-y,z
3 x+1/2,-y+1/2,z+1/2
4 -x+1/2,y+1/2,z+1/2

loop_
_atom_site_label
_atom_site_occupancy
_atom_site_fract_x
_atom_site_fract_y
_atom_site_fract_z
_atom_site_adp_type
_atom_site_U_iso_or_equiv
_atom_site_type_symbol
Mg1 1.0 0.173100 0.327900 0.005300 Uiso 0.0221(17) Mg
Mg2 1.0 0.177500 0.835800 0.175200 Uiso 0.0221(17) Mg
Mg3 1.0 0.324000 0.346100 0.324200 Uiso 0.0221(17) Mg
Mg4 1.0 0.000000 0.500000 0.828600 Uiso 0.0221(17) Mg
Mg5 1.0 0.000000 0.500000 0.187000 Uiso 0.0221(17) Mg
Mg6 1.0 0.000000 0.000000 0.662500 Uiso 0.0221(17) Mg
Mg7 1.0 0.000000 0.000000 0.345500 Uiso 0.0221(17) Mg
Si1 1.0 0.000000 0.000000 0.007700 Uiso 0.024(4) Si
Si2 1.0 0.376600 0.014100 0.005100 Uiso 0.024(4) Si
O1 1.0 0.415300 0.708800 0.993600 Uiso 0.0151(13) O
O2 1.0 0.078300 0.693100 0.005000 Uiso 0.0151(13) O
O3 1.0 0.249500 0.022000 0.345100 Uiso 0.0151(13) O
O4 1.0 0.255200 0.512000 0.162000 Uiso 0.0151(13) O
O5 1.0 0.076000 0.144000 0.153000 Uiso 0.0151(13) O
O6 1.0 0.429800 0.647000 0.361900 Uiso 0.0151(13) O
O7 1.0 0.414500 0.153000 0.159900 Uiso 0.0151(13) O
O8 1.0 0.088900 0.685000 0.347900 Uiso 0.0151(13) O
O9 1.0 0.259800 0.004800 0.007000 Uiso 0.0151(13) O
D1 0.87(4) 0.1968(19) 0.049(5) 0.600(2) Uiso 0.0438(5) D
D2 0.53(4) 0.189(3) 0.126(7) 0.387(4) Uiso 0.0438(5) D
